data_4022280
loop_
_publ_author_name
'Indranath Ghosh'
'Peter A. Jacobi'

_publ_section_title
;
 Lewis Acid-Promoted Oxidative Addition of Thioimidates to Pd(0)
;
_journal_name_full 'Journal of Organic Chemistry'
_journal_page_first 9304
_journal_page_last 9309
_journal_paper_doi 10.1021/jo026510o
_journal_volume 67
_journal_year 2002
_chemical_formula_moiety 'C32 H44 N4 O2 S2'
_chemical_formula_sum 'C32 H44 N4 O2 S2'
_chemical_formula_weight 580.83
_chemical_name_common 02057
_chemical_name_systematic
; 
 ? 
;
_space_group_IT_number 2
_symmetry_cell_setting triclinic
_symmetry_space_group_name_Hall '-P 1'
_symmetry_space_group_name_H-M 'P -1'
_atom_sites_solution_hydrogens mixed
_atom_sites_solution_primary direct
_atom_sites_solution_secondary 'difference Fourier synthesis'
_audit_creation_method SHELXL-97
_cell_angle_alpha 89.733(2)
_cell_angle_beta 62.709(2)
_cell_angle_gamma 86.435(2)
_cell_formula_units_Z 2
_cell_length_a 11.9434(12)
_cell_length_b 11.9627(12)
_cell_length_c 12.4894(13)
_cell_measurement_reflns_used 2629
_cell_measurement_temperature 173(2)
_cell_measurement_theta_max 24.95
_cell_measurement_theta_min 2.47
_cell_volume 1582.2(3)
_computing_cell_refinement 'Bruker SMART'
_computing_data_collection 'Bruker SMART'
_computing_data_reduction 'Bruker SAINT'
_computing_molecular_graphics 'Bruker SHELXTL'
_computing_publication_material 'Bruker SHELXTL'
_computing_structure_refinement SHELXL-97
_computing_structure_solution SIR92
_diffrn_ambient_temperature 173(2)
_diffrn_measured_fraction_theta_full 0.995
_diffrn_measured_fraction_theta_max 0.995
_diffrn_measurement_device_type 'Siemens CCD area detector'
_diffrn_measurement_method 'phi and omega scans'
_diffrn_radiation_monochromator graphite
_diffrn_radiation_source 'fine-focus sealed tube'
_diffrn_radiation_type MoK\a
_diffrn_radiation_wavelength 0.71073
_diffrn_reflns_av_R_equivalents 0.018
_diffrn_reflns_av_sigmaI/netI 0.0280
_diffrn_reflns_limit_h_max 14
_diffrn_reflns_limit_h_min -14
_diffrn_reflns_limit_k_max 14
_diffrn_reflns_limit_k_min -14
_diffrn_reflns_limit_l_max 14
_diffrn_reflns_limit_l_min -14
_diffrn_reflns_number 11902
_diffrn_reflns_theta_full 25.07
_diffrn_reflns_theta_max 25.07
_diffrn_reflns_theta_min 1.71
_diffrn_standards_decay_% 0
_diffrn_standards_number 0
_exptl_absorpt_coefficient_mu 0.203
_exptl_absorpt_correction_T_max 0.946
_exptl_absorpt_correction_T_min 0.895
_exptl_absorpt_correction_type multi-scan
_exptl_absorpt_process_details 'SADABS 2.03 (Sheldrick, 2000)'
_exptl_crystal_colour yellow
_exptl_crystal_density_diffrn 1.219
_exptl_crystal_density_meas ?
_exptl_crystal_density_method .
_exptl_crystal_description block
_exptl_crystal_F_000 624
_exptl_crystal_size_max 0.30
_exptl_crystal_size_mid 0.26
_exptl_crystal_size_min 0.20
_refine_diff_density_max 0.228
_refine_diff_density_min -0.178
_refine_diff_density_rms 0.035
_refine_ls_extinction_coef 0.0035(9)
_refine_ls_extinction_expression Fc^*^=kFc[1+0.001xFc^2^\l^3^/sin(2\q)]^-1/4^
_refine_ls_extinction_method SHELXL
_refine_ls_goodness_of_fit_ref 1.047
_refine_ls_hydrogen_treatment mixed
_refine_ls_matrix_type full
_refine_ls_number_parameters 382
_refine_ls_number_reflns 5587
_refine_ls_number_restraints 0
_refine_ls_restrained_S_all 1.047
_refine_ls_R_factor_all 0.0488
_refine_ls_R_factor_gt 0.0348
_refine_ls_shift/su_max 0.000
_refine_ls_shift/su_mean 0.000
_refine_ls_structure_factor_coef Fsqd
_refine_ls_weighting_details 'calc w=1/[\s^2^(Fo^2^)+(0.0425P)^2^+0.493P] where P=(Fo^2^+2Fc^2^)/3'
_refine_ls_weighting_scheme calc
_refine_ls_wR_factor_gt 0.0886
_refine_ls_wR_factor_ref 0.0955
_reflns_number_gt 4428
_reflns_number_total 5587
_reflns_threshold_expression >2sigma(I)
_cod_data_source_file jo026510o_s3.cif
_cod_data_source_block 02057
_cod_depositor_comments
;
The following automatic conversions were performed:
'_symmetry_cell_setting' value 'Triclinic' changed to 'triclinic'
according to '/home/saulius/struct/CIF-dictionaries/cif_core.dic'
dictionary named 'cif_core.dic' version 2.4.1 from 2010-06-29.

Automatic conversion script
Id: cif_fix_enum 1527 2010-12-29 10:47:43Z saulius 

The following automatic conversions were performed:

'_atom_sites_solution_primary' value 'direct methods' was changed to
'direct'.

Automatic conversion script
Id: cif_fix_values 6452 2018-10-05 10:23:21Z andrius 
;
_cod_database_code 4022280

loop_
_symmetry_equiv_pos_as_xyz
'x, y, z'
'-x, -y, -z'

loop_
_atom_site_label
_atom_site_type_symbol
_atom_site_fract_x
_atom_site_fract_y
_atom_site_fract_z
_atom_site_U_iso_or_equiv
_atom_site_adp_type
_atom_site_occupancy
_atom_site_symmetry_multiplicity
_atom_site_calc_flag
_atom_site_refinement_flags
S1 S 0.41644(5) 0.33915(4) 0.17954(4) 0.04322(14) Uani 1 1 d .
N1 N 0.24785(13) 0.33472(11) 0.09536(12) 0.0326(3) Uani 1 1 d .
C2 C 0.36352(16) 0.31358(13) 0.07455(15) 0.0322(4) Uani 1 1 d .
C3 C 0.45378(17) 0.26462(14) -0.04951(16) 0.0372(4) Uani 1 1 d .
C4 C 0.36184(17) 0.24994(16) -0.10245(16) 0.0417(4) Uani 1 1 d .
H4A H 0.3896 0.2889 -0.1797 0.050 Uiso 1 1 calc R
H4B H 0.3559 0.1696 -0.1164 0.050 Uiso 1 1 calc R
C5 C 0.23580(16) 0.30203(14) -0.00786(15) 0.0338(4) Uani 1 1 d .
C7 C 0.2770(2) 0.40458(19) 0.30158(17) 0.0527(5) Uani 1 1 d .
H7A H 0.2533 0.4753 0.2750 0.079 Uiso 1 1 calc R
H7B H 0.2939 0.4194 0.3697 0.079 Uiso 1 1 calc R
H7C H 0.2078 0.3547 0.3265 0.079 Uiso 1 1 calc R
C8 C 0.5513(2) 0.3482(2) -0.1201(2) 0.0659(7) Uani 1 1 d .
H8A H 0.5081 0.4207 -0.1194 0.099 Uiso 1 1 calc R
H8B H 0.6018 0.3205 -0.2034 0.099 Uiso 1 1 calc R
H8C H 0.6068 0.3570 -0.0827 0.099 Uiso 1 1 calc R
C9 C 0.5174(3) 0.1526(2) -0.0408(2) 0.0754(8) Uani 1 1 d .
H9A H 0.5704 0.1644 -0.0014 0.113 Uiso 1 1 calc R
H9B H 0.5700 0.1203 -0.1219 0.113 Uiso 1 1 calc R
H9C H 0.4527 0.1012 0.0065 0.113 Uiso 1 1 calc R
C10 C 0.12659(17) 0.31417(14) -0.01527(15) 0.0352(4) Uani 1 1 d .
C11 C 0.12575(19) 0.27636(19) -0.13015(17) 0.0524(5) Uani 1 1 d .
H11A H 0.1164 0.3420 -0.1733 0.079 Uiso 1 1 calc R
H11B H 0.0550 0.2292 -0.1105 0.079 Uiso 1 1 calc R
H11C H 0.2053 0.2334 -0.1812 0.079 Uiso 1 1 calc R
C12 C 0.00750(16) 0.36015(13) 0.08256(15) 0.0321(4) Uani 1 1 d .
C13 C -0.11224(17) 0.38709(14) 0.08945(15) 0.0341(4) Uani 1 1 d .
C14 C -0.19314(16) 0.42647(14) 0.20769(16) 0.0346(4) Uani 1 1 d .
C15 C -0.12347(16) 0.42189(13) 0.27217(15) 0.0323(4) Uani 1 1 d .
N16 N -0.00342(14) 0.38175(11) 0.19458(12) 0.0316(3) Uani 1 1 d .
C17 C -0.15356(19) 0.37936(17) -0.00773(17) 0.0460(5) Uani 1 1 d .
H17A H -0.1578 0.3005 -0.0254 0.069 Uiso 1 1 calc R
H17B H -0.0926 0.4141 -0.0808 0.069 Uiso 1 1 calc R
H17C H -0.2370 0.4185 0.0200 0.069 Uiso 1 1 calc R
C18 C -0.32917(17) 0.46747(16) 0.25520(18) 0.0442(5) Uani 1 1 d .
H18A H -0.3609 0.4980 0.3374 0.066 Uiso 1 1 calc R
H18B H -0.3788 0.4051 0.2558 0.066 Uiso 1 1 calc R
H18C H -0.3367 0.5262 0.2034 0.066 Uiso 1 1 calc R
C19 C -0.15884(17) 0.44617(14) 0.39627(16) 0.0374(4) Uani 1 1 d .
H19A H -0.2422 0.4772 0.4457 0.045 Uiso 1 1 calc R
O20 O -0.08894(13) 0.42969(12) 0.44287(11) 0.0488(3) Uani 1 1 d .
H1 H 0.0604(17) 0.3761(14) 0.2065(16) 0.035(5) Uiso 1 1 d .
H21 H 0.3109(18) 0.1525(15) 0.6128(16) 0.036(5) Uiso 1 1 d .
N21 N 0.14671(12) 0.07219(11) 0.67763(12) 0.0300(3) Uani 1 1 d .
C22 C 0.02901(16) 0.06809(14) 0.70629(15) 0.0329(4) Uani 1 1 d .
C23 C -0.03658(16) -0.03084(15) 0.78094(16) 0.0388(4) Uani 1 1 d .
C24 C 0.07576(16) -0.09553(15) 0.78723(17) 0.0387(4) Uani 1 1 d .
H24A H 0.0572 -0.1083 0.8720 0.046 Uiso 1 1 calc R
H24B H 0.0952 -0.1689 0.7439 0.046 Uiso 1 1 calc R
C25 C 0.18437(15) -0.02126(13) 0.72714(14) 0.0299(4) Uani 1 1 d .
S26 S -0.05588(4) 0.16824(4) 0.66696(5) 0.04815(15) Uani 1 1 d .
C27 C 0.06081(19) 0.26550(17) 0.58515(19) 0.0499(5) Uani 1 1 d .
H27A H 0.0909 0.2977 0.6385 0.075 Uiso 1 1 calc R
H27B H 0.0233 0.3255 0.5556 0.075 Uiso 1 1 calc R
H27C H 0.1319 0.2263 0.5167 0.075 Uiso 1 1 calc R
C28 C -0.1368(2) 0.0097(2) 0.9061(2) 0.0696(7) Uani 1 1 d .
H28A H -0.0983 0.0552 0.9437 0.104 Uiso 1 1 calc R
H28B H -0.1721 -0.0551 0.9559 0.104 Uiso 1 1 calc R
H28C H -0.2042 0.0549 0.8990 0.104 Uiso 1 1 calc R
C29 C -0.0927(2) -0.0998(2) 0.7168(3) 0.0713(7) Uani 1 1 d .
H29A H -0.1591 -0.0540 0.7087 0.107 Uiso 1 1 calc R
H29B H -0.1287 -0.1658 0.7641 0.107 Uiso 1 1 calc R
H29C H -0.0262 -0.1239 0.6367 0.107 Uiso 1 1 calc R
C30 C 0.30111(15) -0.03796(13) 0.71911(14) 0.0300(4) Uani 1 1 d .
C31 C 0.33049(17) -0.14003(15) 0.77574(17) 0.0412(4) Uani 1 1 d .
H31A H 0.2562 -0.1843 0.8122 0.062 Uiso 1 1 calc R
H31B H 0.3530 -0.1164 0.8380 0.062 Uiso 1 1 calc R
H31C H 0.4014 -0.1857 0.7137 0.062 Uiso 1 1 calc R
C32 C 0.40091(15) 0.03934(13) 0.65953(14) 0.0291(4) Uani 1 1 d .
C33 C 0.52692(15) 0.03707(14) 0.64132(15) 0.0329(4) Uani 1 1 d .
C34 C 0.57734(15) 0.13556(15) 0.58344(15) 0.0334(4) Uani 1 1 d .
C35 C 0.48420(15) 0.19631(14) 0.56523(14) 0.0308(4) Uani 1 1 d .
N36 N 0.37947(13) 0.13563(11) 0.61175(12) 0.0287(3) Uani 1 1 d .
C37 C 0.60090(17) -0.05361(17) 0.67120(18) 0.0454(5) Uani 1 1 d .
H37A H 0.6885 -0.0338 0.6405 0.068 Uiso 1 1 calc R
H37B H 0.5992 -0.1248 0.6337 0.068 Uiso 1 1 calc R
H37C H 0.5631 -0.0611 0.7588 0.068 Uiso 1 1 calc R
C38 C 0.70894(16) 0.17011(18) 0.54630(18) 0.0456(5) Uani 1 1 d .
H38A H 0.7254 0.2343 0.4934 0.068 Uiso 1 1 calc R
H38B H 0.7702 0.1075 0.5032 0.068 Uiso 1 1 calc R
H38C H 0.7169 0.1910 0.6181 0.068 Uiso 1 1 calc R
C39 C 0.48548(17) 0.29981(15) 0.50866(16) 0.0379(4) Uani 1 1 d .
H39A H 0.5602 0.3390 0.4803 0.045 Uiso 1 1 calc R
O40 O 0.39797(12) 0.34288(11) 0.49339(12) 0.0465(3) Uani 1 1 d .

loop_
_atom_site_aniso_label
_atom_site_aniso_U_11
_atom_site_aniso_U_22
_atom_site_aniso_U_33
_atom_site_aniso_U_23
_atom_site_aniso_U_13
_atom_site_aniso_U_12
S1 0.0463(3) 0.0468(3) 0.0463(3) 0.0003(2) -0.0302(2) 0.0017(2)
N1 0.0379(8) 0.0321(8) 0.0304(8) 0.0006(6) -0.0179(7) -0.0026(6)
C2 0.0398(10) 0.0245(8) 0.0347(9) 0.0048(7) -0.0191(8) -0.0026(7)
C3 0.0383(10) 0.0331(9) 0.0370(10) 0.0002(8) -0.0153(8) 0.0032(8)
C4 0.0436(11) 0.0420(11) 0.0356(10) -0.0052(8) -0.0152(9) 0.0005(8)
C5 0.0418(10) 0.0306(9) 0.0291(9) -0.0015(7) -0.0162(8) -0.0038(7)
C7 0.0554(12) 0.0713(14) 0.0356(11) -0.0057(10) -0.0247(10) -0.0017(11)
C8 0.0568(14) 0.0828(17) 0.0471(13) 0.0005(12) -0.0117(11) -0.0278(12)
C9 0.102(2) 0.0606(15) 0.0678(16) -0.0190(12) -0.0489(15) 0.0444(14)
C10 0.0423(10) 0.0351(9) 0.0302(9) -0.0017(7) -0.0180(8) -0.0054(8)
C11 0.0487(12) 0.0718(14) 0.0402(11) -0.0163(10) -0.0234(10) -0.0026(10)
C12 0.0402(10) 0.0292(9) 0.0315(9) 0.0018(7) -0.0198(8) -0.0075(7)
C13 0.0442(10) 0.0290(9) 0.0368(10) 0.0042(7) -0.0247(9) -0.0073(7)
C14 0.0389(10) 0.0280(9) 0.0424(10) 0.0038(7) -0.0233(8) -0.0035(7)
C15 0.0350(9) 0.0282(8) 0.0353(9) 0.0007(7) -0.0175(8) -0.0011(7)
N16 0.0334(8) 0.0333(8) 0.0328(8) -0.0024(6) -0.0193(7) -0.0010(6)
C17 0.0559(12) 0.0470(11) 0.0485(12) 0.0008(9) -0.0356(10) -0.0021(9)
C18 0.0426(11) 0.0444(11) 0.0509(12) 0.0022(9) -0.0266(10) 0.0022(8)
C19 0.0377(10) 0.0361(10) 0.0366(10) -0.0036(8) -0.0159(8) -0.0002(8)
O20 0.0509(8) 0.0623(9) 0.0407(8) -0.0060(6) -0.0281(7) 0.0025(7)
N21 0.0297(8) 0.0331(8) 0.0311(8) 0.0003(6) -0.0172(6) -0.0017(6)
C22 0.0325(9) 0.0367(9) 0.0338(9) 0.0003(7) -0.0186(8) -0.0044(7)
C23 0.0323(9) 0.0425(10) 0.0442(11) 0.0072(8) -0.0190(8) -0.0090(8)
C24 0.0378(10) 0.0387(10) 0.0406(10) 0.0062(8) -0.0184(8) -0.0066(8)
C25 0.0335(9) 0.0302(9) 0.0266(9) 0.0006(7) -0.0145(7) -0.0014(7)
S26 0.0365(3) 0.0535(3) 0.0655(3) 0.0155(2) -0.0327(3) -0.0053(2)
C27 0.0523(12) 0.0480(12) 0.0602(13) 0.0196(10) -0.0346(11) -0.0092(9)
C28 0.0494(13) 0.0653(15) 0.0621(15) 0.0187(12) 0.0007(11) 0.0055(11)
C29 0.0835(17) 0.0605(14) 0.109(2) 0.0277(14) -0.0740(17) -0.0354(13)
C30 0.0343(9) 0.0294(9) 0.0279(9) -0.0009(7) -0.0160(7) 0.0013(7)
C31 0.0401(10) 0.0404(10) 0.0437(11) 0.0065(8) -0.0203(9) 0.0018(8)
C32 0.0309(9) 0.0329(9) 0.0250(8) -0.0046(7) -0.0149(7) 0.0039(7)
C33 0.0301(9) 0.0417(10) 0.0291(9) -0.0045(7) -0.0163(8) 0.0049(7)
C34 0.0281(9) 0.0446(10) 0.0284(9) -0.0066(8) -0.0139(7) 0.0002(7)
C35 0.0270(8) 0.0375(9) 0.0276(9) -0.0028(7) -0.0122(7) -0.0026(7)
N36 0.0243(7) 0.0335(8) 0.0299(8) 0.0002(6) -0.0142(6) 0.0009(6)
C37 0.0373(10) 0.0547(12) 0.0505(12) 0.0025(9) -0.0266(9) 0.0050(9)
C38 0.0313(10) 0.0620(13) 0.0465(11) -0.0056(9) -0.0202(9) -0.0042(9)
C39 0.0344(10) 0.0414(10) 0.0376(10) 0.0001(8) -0.0159(8) -0.0062(8)
O40 0.0446(8) 0.0440(7) 0.0548(8) 0.0070(6) -0.0267(7) 0.0003(6)

loop_
_atom_type_symbol
_atom_type_description
_atom_type_scat_dispersion_real
_atom_type_scat_dispersion_imag
_atom_type_scat_source
C C 0.0033 0.0016 'International Tables Vol C Tables 4.2.6.8 and 6.1.1.4'
H H 0.0000 0.0000 'International Tables Vol C Tables 4.2.6.8 and 6.1.1.4'
N N 0.0061 0.0033 'International Tables Vol C Tables 4.2.6.8 and 6.1.1.4'
O O 0.0106 0.0060 'International Tables Vol C Tables 4.2.6.8 and 6.1.1.4'
S S 0.1246 0.1234 'International Tables Vol C Tables 4.2.6.8 and 6.1.1.4'

loop_
_geom_angle_atom_site_label_1
_geom_angle_atom_site_label_2
_geom_angle_atom_site_label_3
_geom_angle
C2 S1 C7 101.72(9)
C2 N1 C5 108.89(14)
N1 C2 C3 116.19(15)
N1 C2 S1 123.20(13)
C3 C2 S1 120.61(13)
C2 C3 C8 110.00(15)
C2 C3 C9 111.28(15)
C8 C3 C9 111.19(19)
C2 C3 C4 100.57(14)
C8 C3 C4 111.64(16)
C9 C3 C4 111.72(16)
C5 C4 C3 104.75(14)
C10 C5 N1 123.50(15)
C10 C5 C4 127.18(15)
N1 C5 C4 109.29(14)
C5 C10 C12 123.77(15)
C5 C10 C11 118.58(16)
C12 C10 C11 117.64(15)
N16 C12 C13 106.75(15)
N16 C12 C10 120.99(15)
C13 C12 C10 132.23(15)
C14 C13 C12 107.48(14)
C14 C13 C17 123.35(16)
C12 C13 C17 129.16(16)
C15 C14 C13 107.63(15)
C15 C14 C18 126.31(16)
C13 C14 C18 126.05(16)
N16 C15 C14 107.27(15)
N16 C15 C19 120.92(15)
C14 C15 C19 131.75(16)
C15 N16 C12 110.86(14)
O20 C19 C15 124.45(17)
C22 N21 C25 108.72(14)
N21 C22 C23 116.28(15)
N21 C22 S26 123.84(13)
C23 C22 S26 119.86(12)
C22 C23 C28 110.29(16)
C22 C23 C29 111.33(15)
C28 C23 C29 111.55(18)
C22 C23 C24 100.28(13)
C28 C23 C24 111.11(16)
C29 C23 C24 111.79(16)
C25 C24 C23 104.80(14)
C30 C25 N21 123.46(15)
C30 C25 C24 126.95(15)
N21 C25 C24 109.59(13)
C22 S26 C27 102.35(8)
C25 C30 C32 123.24(14)
C25 C30 C31 118.91(15)
C32 C30 C31 117.84(14)
N36 C32 C33 106.92(14)
N36 C32 C30 121.14(14)
C33 C32 C30 131.92(15)
C34 C33 C32 107.22(14)
C34 C33 C37 123.88(15)
C32 C33 C37 128.85(16)
C35 C34 C33 107.88(14)
C35 C34 C38 125.82(16)
C33 C34 C38 126.31(16)
N36 C35 C34 107.13(15)
N36 C35 C39 121.34(15)
C34 C35 C39 131.52(16)
C32 N36 C35 110.85(14)
O40 C39 C35 125.42(16)

loop_
_geom_bond_atom_site_label_1
_geom_bond_atom_site_label_2
_geom_bond_distance
S1 C2 1.7321(17)
S1 C7 1.797(2)
N1 C2 1.291(2)
N1 C5 1.420(2)
C2 C3 1.518(2)
C3 C8 1.526(3)
C3 C9 1.527(3)
C3 C4 1.538(2)
C4 C5 1.520(2)
C5 C10 1.348(2)
C10 C12 1.461(2)
C10 C11 1.511(2)
C12 N16 1.369(2)
C12 C13 1.410(2)
C13 C14 1.406(2)
C13 C17 1.510(2)
C14 C15 1.397(2)
C14 C18 1.501(2)
C15 N16 1.368(2)
C15 C19 1.433(2)
C19 O20 1.224(2)
N21 C22 1.286(2)
N21 C25 1.421(2)
C22 C23 1.523(2)
C22 S26 1.7334(17)
C23 C28 1.526(3)
C23 C29 1.529(3)
C23 C24 1.540(2)
C24 C25 1.510(2)
C25 C30 1.353(2)
S26 C27 1.796(2)
C30 C32 1.465(2)
C30 C31 1.510(2)
C32 N36 1.359(2)
C32 C33 1.414(2)
C33 C34 1.398(2)
C33 C37 1.509(2)
C34 C35 1.395(2)
C34 C38 1.506(2)
C35 N36 1.368(2)
C35 C39 1.420(2)
C39 O40 1.228(2)

loop_
_geom_hbond_atom_site_label_D
_geom_hbond_atom_site_label_H
_geom_hbond_atom_site_label_A
_geom_hbond_distance_DH
_geom_hbond_distance_HA
_geom_hbond_distance_DA
_geom_hbond_angle_DHA
N16 H1 N1 0.839(18) 2.051(18) 2.692(2) 132.7(16)
N36 H21 N21 0.825(19) 2.048(18) 2.6721(19) 132.0(16)

loop_
_cod_related_entry_id
_cod_related_entry_database
_cod_related_entry_code
1 ChemSpider 9567055
